data_7133722
loop_
_publ_author_name
'Barlow, Sean R.'
'Halcovitch, Nathan R.'
'Akien, Geoffrey R.'
'Coote, Susannah C.'
'Evans, Nicholas H.'

_publ_section_title
;
 Cubane-1,3-dicarboxamides as structural isosteres for isophthalamides in
 hydrogen bond templated interlocked molecules.
;
_journal_issue 81
_journal_name_full 'Chemical communications (Cambridge, England)'
_journal_page_first 11532
_journal_page_last 11535
_journal_paper_doi 10.1039/d4cc01859a
_journal_volume 60
_journal_year 2024
_chemical_formula_moiety 'C36 H32 N4 O4, C32 H30 N2 O2, [+ solvents]'
_chemical_formula_sum 'C71 H65 Cl9 N6 O6'
_chemical_formula_weight 1417.34
_space_group_crystal_system orthorhombic
_space_group_IT_number 56
_space_group_name_Hall '-P 2ab 2ac'
_space_group_name_H-M_alt 'P c c n'
_atom_sites_solution_hydrogens mixed
_atom_sites_solution_primary dual
_audit_creation_date 2024-09-02
_audit_creation_method
;
Olex2 1.5
(compiled 2022.04.07 svn.rca3783a0 for OlexSys, GUI svn.r6498)
;
_audit_update_record
;
2024-09-03 deposited with the CCDC.	2024-09-09 downloaded from the CCDC.
;
_cell_angle_alpha 90
_cell_angle_beta 90
_cell_angle_gamma 90
_cell_formula_units_Z 4
_cell_length_a 22.1773(3)
_cell_length_b 20.9754(3)
_cell_length_c 15.2190(2)
_cell_measurement_reflns_used 14115
_cell_measurement_temperature 100.00(10)
_cell_measurement_theta_max 76.2180
_cell_measurement_theta_min 3.9760
_cell_volume 7079.54(17)
_computing_cell_refinement 'CrysAlisPro 1.171.42.90a (Rigaku OD, 2023)'
_computing_data_collection 'CrysAlisPro 1.171.42.90a (Rigaku OD, 2023)'
_computing_data_reduction 'CrysAlisPro 1.171.42.90a (Rigaku OD, 2023)'
_computing_molecular_graphics 'Olex2 1.5 (Dolomanov et al., 2009)'
_computing_publication_material 'Olex2 1.5 (Dolomanov et al., 2009)'
_computing_structure_refinement 'SHELXL 2018/3 (Sheldrick, 2015)'
_computing_structure_solution 'SHELXT 2014/4 (Sheldrick, 2014)'
_diffrn_ambient_temperature 100.15
_diffrn_detector_area_resol_mean 5.2282
_diffrn_detector_type AtlasS2
_diffrn_measured_fraction_theta_full 0.999
_diffrn_measured_fraction_theta_max 0.977
_diffrn_measurement_details
;
List of Runs (angles in degrees, time in seconds):

  # Type    Start    End  Width  t~exp~   \w     \q     \k     \f   Frames
#--------------------------------------------------------------------------
  1  \w    -73.00 -47.00   1.00    3.00    --  -41.48 125.00 -30.00   26
  2  \w   -102.00 -13.00   1.00    3.00    --  -41.48 -57.00 120.00   89
  3  \w   -116.00 -59.00   1.00    3.00    --  -41.48 -37.00-120.00   57
  4  \w     61.00  87.00   1.00    3.00    --   41.48-125.00-170.00   26
  5  \w    105.00 148.00   1.00   16.00    --  112.00  77.00 -90.00   43
  6  \w     88.00 166.00   1.00   16.00    --  112.00  45.00  60.00   78
  7  \w     66.00 104.00   1.00   16.00    --  112.00-111.00-150.00   38
  8  \w     64.00 143.00   1.00   16.00    --  112.00 178.00-120.00   79
  9  \w     40.00 101.00   1.00   16.00    --  112.00 -61.00 -30.00   61
 10  \w     14.00  39.00   1.00    3.00    --  -41.48  19.00 150.00   25
 11  \w   -114.00 -13.00   1.00    3.00    --  -41.48 -57.00   0.00  101
 12  \w   -114.00 -13.00   1.00    3.00    --  -41.48 -57.00-120.00  101
 13  \w    -87.00  -6.00   1.00    3.00    --  -41.48 125.00 150.00   81
 14  \w    -87.00 -62.00   1.00    3.00    --  -41.48 125.00 -92.00   25
;
_diffrn_measurement_device 'four-circle diffractometer'
_diffrn_measurement_device_type 'SuperNova, Dual, Cu at home/near, AtlasS2'
_diffrn_measurement_method '\w scans'
_diffrn_radiation_type CuK\a
_diffrn_radiation_wavelength 1.54184
_diffrn_reflns_av_R_equivalents 0.0381
_diffrn_reflns_av_unetI/netI 0.0218
_diffrn_reflns_Laue_measured_fraction_full 0.999
_diffrn_reflns_Laue_measured_fraction_max 0.977
_diffrn_reflns_limit_h_max 27
_diffrn_reflns_limit_h_min -25
_diffrn_reflns_limit_k_max 22
_diffrn_reflns_limit_k_min -26
_diffrn_reflns_limit_l_max 12
_diffrn_reflns_limit_l_min -18
_diffrn_reflns_number 30127
_diffrn_reflns_point_group_measured_fraction_full 0.999
_diffrn_reflns_point_group_measured_fraction_max 0.977
_diffrn_reflns_theta_full 67.684
_diffrn_reflns_theta_max 76.261
_diffrn_reflns_theta_min 3.987
_exptl_absorpt_coefficient_mu 3.698
_exptl_absorpt_correction_T_max 1.00000
_exptl_absorpt_correction_T_min 0.70334
_exptl_absorpt_correction_type multi-scan
_exptl_absorpt_process_details
;
CrysAlisPro 1.171.42.90a (Rigaku Oxford Diffraction, 2023)
Empirical absorption correction using spherical harmonics,
implemented in SCALE3 ABSPACK scaling algorithm.
;
_exptl_crystal_colour colourless
_exptl_crystal_colour_primary colourless
_exptl_crystal_density_diffrn 1.330
_exptl_crystal_description block
_exptl_crystal_F_000 2936
_exptl_crystal_size_max 0.12
_exptl_crystal_size_mid 0.09
_exptl_crystal_size_min 0.05
_refine_diff_density_max 0.783
_refine_diff_density_min -0.373
_refine_diff_density_rms 0.087
_refine_ls_extinction_method none
_refine_ls_goodness_of_fit_ref 1.077
_refine_ls_hydrogen_treatment mixed
_refine_ls_matrix_type full
_refine_ls_number_parameters 419
_refine_ls_number_reflns 7251
_refine_ls_number_restraints 73
_refine_ls_restrained_S_all 1.075
_refine_ls_R_factor_all 0.0902
_refine_ls_R_factor_gt 0.0821
_refine_ls_shift/su_max 0.000
_refine_ls_shift/su_mean 0.000
_refine_ls_structure_factor_coef Fsqd
_refine_ls_weighting_details 'w=1/[\s^2^(Fo^2^)+(0.1418P)^2^+7.6773P] where P=(Fo^2^+2Fc^2^)/3'
_refine_ls_weighting_scheme calc
_refine_ls_wR_factor_gt 0.2500
_refine_ls_wR_factor_ref 0.2599
_reflns_Friedel_coverage 0.000
_reflns_number_gt 6167
_reflns_number_total 7251
_reflns_threshold_expression 'I > 2\s(I)'
_cod_data_source_file d4cc01859a2.cif
_cod_data_source_block ne145_auto
_cod_depositor_comments 'Adding full bibliography for 7133721--7133722.cif.'
_cod_database_code 7133722
_shelx_shelxl_version_number 2018/3
_shelx_space_group_comment
;
The symmetry employed for this shelxl refinement is uniquely defined
by the following loop, which should always be used as a source of
symmetry information in preference to the above space-group names.
They are only intended as comments.
;
_shelx_estimated_absorpt_t_max 0.837
_shelx_estimated_absorpt_t_min 0.665
_olex2_refinement_description
;
1. Fixed Uiso
 At 1.2 times of:
  All C(H) groups, All C(H,H) groups
2. Restrained distances
 N1-H1 = N3-H3
 1 with sigma of 0.02
 N2-H2
 1 with sigma of 0.02
 C32-C33 \\sim C38-C39
 with sigma of 0.02
 C32-C31 \\sim C38-C37
 with sigma of 0.02
 C33-C31 \\sim C39-C37
 with sigma of 0.04
 C36-C35 \\sim C30-C29 \\sim C31-C30 \\sim C37-C36 \\sim C32-C31 \\sim C38-C37
\\sim C33-C32 \\sim C34-C33
 \\sim C39-C38 \\sim C40-C39 \\sim C34-C29 \\sim C40-C35
 with sigma of 0.002
 C29-C22 \\sim C35-C22
 with sigma of 0.02
3. Uiso/Uaniso restraints and constraints
Uanis(C36) = Uanis(C30)
Uanis(C40) = Uanis(C34)
Uanis(C35) = Uanis(C29)
Uanis(C39) = Uanis(C33)
Uanis(C37) = Uanis(C31)
Uanis(C38) = Uanis(C32)
4. Others
 Sof(H22A)=Sof(C35)=Sof(C36)=Sof(H36)=Sof(C37)=Sof(H37)=Sof(C38)=Sof(H38)=
 Sof(C39)=Sof(H39)=Sof(C40)=Sof(H40)=1-FVAR(1)
 Sof(H22)=Sof(C29)=Sof(C32)=Sof(H32)=Sof(C30)=Sof(H30)=Sof(C34)=Sof(H34)=
 Sof(C33)=Sof(H33)=Sof(C31)=Sof(H31)=FVAR(1)
5.a Ternary CH refined with riding coordinates:
 C18(H18), C4(H4), C43(H43), C2(H2A), C3(H3A), C6(H6), C22(H22), C22(H22A)
5.b Secondary CH2 refined with riding coordinates:
 C21(H21A,H21B), C15(H15A,H15B), C8(H8A,H8B)
5.c Aromatic/amide H refined with riding coordinates:
 N1(H1), C19(H19), C13(H13), C11(H11), C10(H10), C14(H14), C24(H24), C25(H25),
 C28(H28), C26(H26), C27(H27), C32(H32), C30(H30), C34(H34), C33(H33), C31(H31),
  C36(H36), C37(H37), C38(H38), C39(H39), C40(H40)
;
_smtbx_masks_special_details
;
A solvent mask was calculated and 662 electrons were 
found in a volume of 1994 A^3 in 2 voids per unit cell. 
This is consistent with the presence of 
2[CHCl3], 1[CHCl3] per Asymmetric Unit 
which account for 696 electrons 
per unit cell.
;
_smtbx_masks_void_probe_radius 1.2
_smtbx_masks_void_truncation_radius 1.2
_olex2_exptl_crystal_mounting_method 'mounted on a Mitegen loop using Paratone-N oil'
_olex2_submission_special_instructions 'No special instructions were received'
_oxdiff_exptl_absorpt_empirical_details
;
Empirical correction (ABSPACK) includes:
- Absorption correction using spherical harmonics
- Frame scaling
;

loop_
_space_group_symop_operation_xyz
'x, y, z'
'-x+1/2, -y+1/2, z'
'x+1/2, -y, -z+1/2'
'-x, y+1/2, -z+1/2'
'-x, -y, -z'
'x-1/2, y-1/2, -z'
'-x-1/2, y, z-1/2'
'x, -y-1/2, z-1/2'

loop_
_atom_site_label
_atom_site_type_symbol
_atom_site_fract_x
_atom_site_fract_y
_atom_site_fract_z
_atom_site_U_iso_or_equiv
_atom_site_adp_type
_atom_site_occupancy
_atom_site_site_symmetry_order
_atom_site_calc_flag
_atom_site_refinement_flags_posn
_atom_site_refinement_flags_adp
_atom_site_refinement_flags_occupancy
_atom_site_disorder_assembly
_atom_site_disorder_group
O2 O 0.63258(9) 0.35536(8) 0.46643(12) 0.0359(4) Uani 1 1 d . . . . .
O3 O 0.58017(9) 0.58240(9) 0.46182(14) 0.0391(4) Uani 1 1 d . . . . .
N3 N 0.63184(9) 0.48900(11) 0.46854(14) 0.0312(5) Uani 1 1 d D . . . .
N2 N 0.59996(11) 0.30267(10) 0.34618(14) 0.0320(5) Uani 1 1 d D . . . .
O1 O 0.47417(16) 0.71037(12) 0.22982(14) 0.0733(9) Uani 1 1 d . . . . .
N1 N 0.51744(13) 0.63089(12) 0.30483(15) 0.0440(6) Uani 1 1 d D . . . .
H1 H 0.530614 0.616035 0.355384 0.042(9) Uiso 1 1 calc DR . . . .
C19 C 0.52637(11) 0.48612(12) 0.49207(16) 0.0285(5) Uani 1 1 d . . . . .
H19 H 0.528886 0.440913 0.493367 0.031(7) Uiso 1 1 calc R . . . .
C20 C 0.58134(11) 0.52355(12) 0.47246(16) 0.0301(5) Uani 1 1 d . . . . .
C16 C 0.60239(11) 0.31251(11) 0.43259(16) 0.0301(5) Uani 1 1 d . . . . .
C12 C 0.60374(12) 0.40870(12) 0.27250(15) 0.0295(5) Uani 1 1 d . . . . .
C17 C 0.56494(12) 0.27034(11) 0.48977(16) 0.0295(5) Uani 1 1 d . . . . .
C13 C 0.63932(13) 0.45984(12) 0.24878(17) 0.0357(6) Uani 1 1 d . . . . .
H13 H 0.681616 0.454295 0.242540 0.051(10) Uiso 1 1 calc R . . . .
C21 C 0.69123(12) 0.51781(14) 0.4577(2) 0.0391(6) Uani 1 1 d . . . . .
H21A H 0.689535 0.563397 0.474308 0.068(12) Uiso 1 1 calc R . . . .
H21B H 0.703687 0.515067 0.395308 0.051(10) Uiso 1 1 calc R . . . .
C1 C 0.48304(12) 0.72554(13) 0.38263(17) 0.0339(5) Uani 1 1 d . . . . .
C15 C 0.63292(12) 0.34427(12) 0.28686(17) 0.0336(5) Uani 1 1 d . . . . .
H15A H 0.637017 0.322644 0.229344 0.049(9) Uiso 1 1 calc R . . . .
H15B H 0.673999 0.350900 0.310607 0.028(7) Uiso 1 1 calc R . . . .
C11 C 0.54179(13) 0.41732(14) 0.28030(17) 0.0377(6) Uani 1 1 d . . . . .
H11 H 0.516859 0.382259 0.295864 0.045(9) Uiso 1 1 calc R . . . .
C18 C 0.58191(12) 0.25464(12) 0.58657(16) 0.0311(5) Uani 1 1 d . . . . .
H18 H 0.620254 0.267696 0.616098 0.058(11) Uiso 1 1 calc R . . . .
C4 C 0.45704(14) 0.80045(12) 0.52380(17) 0.0360(6) Uani 1 1 d . . . . .
H4 H 0.447646 0.827835 0.575812 0.030(7) Uiso 1 1 calc R . . . .
C9 C 0.55191(15) 0.52820(14) 0.24195(17) 0.0434(7) Uani 1 1 d . . . . .
C43 C 0.43953(14) 0.81578(12) 0.42620(17) 0.0368(6) Uani 1 1 d . . . . .
H43 H 0.417080 0.854495 0.406206 0.029(7) Uiso 1 1 calc R . . . .
C2 C 0.50057(12) 0.70989(12) 0.48015(17) 0.0340(5) Uani 1 1 d . . . . .
H2A H 0.522943 0.671138 0.500206 0.037(8) Uiso 1 1 calc R . . . .
C10 C 0.51605(14) 0.47671(16) 0.26555(18) 0.0441(7) Uani 1 1 d . . . . .
H10 H 0.473725 0.482141 0.271626 0.051(10) Uiso 1 1 calc R . . . .
C7 C 0.49191(16) 0.68804(14) 0.30064(18) 0.0443(7) Uani 1 1 d . . . . .
C3 C 0.52170(14) 0.78051(14) 0.4932(2) 0.0416(6) Uani 1 1 d . . . . .
H3A H 0.560094 0.793743 0.522423 0.063(11) Uiso 1 1 calc R . . . .
C14 C 0.61372(16) 0.51964(14) 0.23389(19) 0.0444(7) Uani 1 1 d . . . . .
H14 H 0.638694 0.554630 0.218171 0.045(9) Uiso 1 1 calc R . . . .
C6 C 0.50402(15) 0.79659(13) 0.39592(19) 0.0422(6) Uani 1 1 d . . . . .
H6 H 0.529516 0.821312 0.353770 0.050(10) Uiso 1 1 calc R . . . .
C22 C 0.73675(13) 0.48355(15) 0.51478(19) 0.0405(6) Uani 1 1 d D . . . .
H22 H 0.738958 0.438833 0.492229 0.049 Uiso 0.314(5) 1 calc R U P A 1
H22A H 0.738338 0.438103 0.495066 0.049 Uiso 0.686(5) 1 calc R U P A 2
C23 C 0.79986(14) 0.51149(17) 0.5046(2) 0.0456(7) Uani 1 1 d . . . . .
C29 C 0.720(2) 0.4786(8) 0.6122(12) 0.0516(18) Uani 0.314(5) 1 d D . P A 1
C24 C 0.84855(15) 0.4726(2) 0.5148(2) 0.0573(9) Uani 1 1 d . . . . .
H24 H 0.842442 0.429361 0.530847 0.089(16) Uiso 1 1 calc R . . . .
C25 C 0.90663(16) 0.4947(2) 0.5023(3) 0.0612(9) Uani 1 1 d . . . . .
H25 H 0.939848 0.466771 0.510805 0.073 Uiso 1 1 calc R U . . .
C8 C 0.5236(2) 0.59255(16) 0.2244(2) 0.0599(10) Uani 1 1 d . . . . .
H8A H 0.548664 0.616089 0.181457 0.097(16) Uiso 1 1 calc R . . . .
H8B H 0.483215 0.586228 0.197912 0.072(13) Uiso 1 1 calc R . . . .
C28 C 0.81041(15) 0.57576(19) 0.4789(3) 0.0636(10) Uani 1 1 d . . . . .
H28 H 0.777398 0.604133 0.471572 0.058(11) Uiso 1 1 calc R . . . .
C26 C 0.91654(15) 0.5569(2) 0.4776(3) 0.0653(10) Uani 1 1 d . . . . .
H26 H 0.956587 0.571949 0.469740 0.059(11) Uiso 1 1 calc R . . . .
C27 C 0.86899(17) 0.5971(2) 0.4644(4) 0.0746(13) Uani 1 1 d . . . . .
H27 H 0.875881 0.639638 0.445341 0.087(15) Uiso 1 1 calc R . . . .
C32 C 0.6805(7) 0.4322(7) 0.7797(8) 0.076(2) Uani 0.314(5) 1 d D . P A 1
H32 H 0.665103 0.417207 0.834110 0.03(2) Uiso 0.314(5) 1 calc R . P A 1
C30 C 0.7107(8) 0.4157(8) 0.6339(10) 0.070(2) Uani 0.314(5) 1 d D . P A 1
H30 H 0.713666 0.386113 0.586824 0.02(2) Uiso 0.314(5) 1 calc R . P A 1
C34 C 0.7006(6) 0.5165(7) 0.6803(7) 0.0570(14) Uani 0.314(5) 1 d D . P A 1
H34 H 0.696254 0.560743 0.668392 0.068 Uiso 0.314(5) 1 calc R U P A 1
C33 C 0.6866(9) 0.4965(7) 0.7641(8) 0.0732(17) Uani 0.314(5) 1 d D . P A 1
H33 H 0.681209 0.526531 0.810186 0.3(2) Uiso 0.314(5) 1 calc R . P A 1
C31 C 0.6973(7) 0.3899(8) 0.7149(7) 0.082(2) Uani 0.314(5) 1 d D . P A 1
H31 H 0.699550 0.345321 0.725442 0.06(3) Uiso 0.314(5) 1 calc R . P A 1
H3 H 0.6273(17) 0.4438(9) 0.472(3) 0.055(10) Uiso 1 1 d D . . . .
C35 C 0.7141(8) 0.4842(3) 0.6094(5) 0.0516(18) Uani 0.686(5) 1 d D . P A 2
C36 C 0.6906(3) 0.4291(4) 0.6446(4) 0.070(2) Uani 0.686(5) 1 d D . P A 2
H36 H 0.688954 0.391409 0.610078 0.09(2) Uiso 0.686(5) 1 calc R . P A 2
C37 C 0.6693(3) 0.4283(3) 0.7297(3) 0.082(2) Uani 0.686(5) 1 d D . P A 2
H37 H 0.653600 0.390224 0.754385 0.10(3) Uiso 0.686(5) 1 calc R . P A 2
C38 C 0.6713(3) 0.4836(3) 0.7785(4) 0.076(2) Uani 0.686(5) 1 d D . P A 2
H38 H 0.655195 0.484250 0.836318 0.08(2) Uiso 0.686(5) 1 calc R . P A 2
C39 C 0.6965(3) 0.5379(3) 0.7434(3) 0.0732(17) Uani 0.686(5) 1 d D . P A 2
H39 H 0.697802 0.575725 0.777686 0.10(3) Uiso 0.686(5) 1 calc R . P A 2
C40 C 0.7199(3) 0.5385(3) 0.6595(3) 0.0570(14) Uani 0.686(5) 1 d D . P A 2
H40 H 0.739363 0.575346 0.636905 0.024(10) Uiso 0.686(5) 1 calc R . P A 2
H2 H 0.5750(16) 0.2692(14) 0.324(3) 0.063(11) Uiso 1 1 d D . . . .

loop_
_atom_site_aniso_label
_atom_site_aniso_U_11
_atom_site_aniso_U_22
_atom_site_aniso_U_33
_atom_site_aniso_U_23
_atom_site_aniso_U_13
_atom_site_aniso_U_12
O2 0.0417(10) 0.0297(9) 0.0363(10) -0.0023(7) -0.0098(8) -0.0049(7)
O3 0.0369(10) 0.0306(9) 0.0498(11) 0.0084(8) -0.0039(8) 0.0021(7)
N3 0.0259(10) 0.0345(11) 0.0332(11) -0.0011(9) -0.0045(8) -0.0017(8)
N2 0.0433(12) 0.0263(9) 0.0264(10) -0.0010(8) 0.0007(9) -0.0036(8)
O1 0.132(3) 0.0616(15) 0.0265(11) 0.0010(10) -0.0104(13) 0.0576(16)
N1 0.0676(16) 0.0405(12) 0.0241(11) 0.0037(9) 0.0007(10) 0.0198(12)
C19 0.0296(12) 0.0306(11) 0.0252(11) 0.0006(9) -0.0049(9) 0.0007(9)
C20 0.0302(12) 0.0340(12) 0.0262(11) 0.0005(9) -0.0058(9) 0.0012(10)
C16 0.0335(12) 0.0257(11) 0.0312(12) 0.0016(9) -0.0041(10) -0.0010(9)
C12 0.0378(13) 0.0320(12) 0.0186(10) -0.0025(9) 0.0017(9) 0.0038(10)
C17 0.0399(13) 0.0249(11) 0.0236(11) -0.0008(9) -0.0035(10) -0.0015(9)
C13 0.0441(14) 0.0326(12) 0.0303(12) 0.0029(10) 0.0064(11) 0.0055(11)
C21 0.0283(13) 0.0449(15) 0.0441(15) 0.0020(12) -0.0040(11) -0.0035(11)
C1 0.0379(13) 0.0335(12) 0.0304(13) 0.0037(10) -0.0013(10) 0.0044(10)
C15 0.0394(13) 0.0311(12) 0.0303(12) -0.0007(10) 0.0059(10) 0.0017(10)
C11 0.0378(14) 0.0442(14) 0.0311(13) -0.0057(11) -0.0021(11) 0.0010(11)
C18 0.0390(13) 0.0280(11) 0.0262(11) -0.0019(9) -0.0063(10) 0.0054(10)
C4 0.0526(16) 0.0277(12) 0.0278(13) -0.0005(10) -0.0049(11) -0.0062(11)
C9 0.0652(19) 0.0428(15) 0.0221(12) 0.0017(11) -0.0006(12) 0.0217(14)
C43 0.0558(16) 0.0262(11) 0.0284(12) 0.0008(10) -0.0028(11) 0.0037(11)
C2 0.0403(14) 0.0321(12) 0.0296(13) 0.0038(10) -0.0050(10) -0.0009(11)
C10 0.0439(15) 0.0582(17) 0.0302(13) -0.0039(12) -0.0048(11) 0.0180(13)
C7 0.0638(19) 0.0418(15) 0.0273(13) 0.0035(11) 0.0007(12) 0.0213(14)
C3 0.0460(15) 0.0388(14) 0.0399(15) 0.0071(12) -0.0070(12) -0.0139(12)
C14 0.067(2) 0.0321(13) 0.0342(14) 0.0062(11) 0.0111(13) 0.0045(13)
C6 0.0567(17) 0.0352(13) 0.0346(14) 0.0085(11) 0.0018(12) -0.0042(12)
C22 0.0373(15) 0.0453(15) 0.0390(14) -0.0013(12) -0.0042(11) -0.0010(12)
C23 0.0346(14) 0.064(2) 0.0377(15) 0.0005(13) -0.0048(11) -0.0066(13)
C29 0.028(4) 0.096(3) 0.0310(15) 0.0052(17) -0.0100(17) -0.004(3)
C24 0.0419(16) 0.071(2) 0.059(2) 0.0237(17) -0.0140(15) -0.0085(16)
C25 0.0351(15) 0.074(2) 0.074(2) 0.014(2) -0.0096(16) -0.0008(16)
C8 0.101(3) 0.0518(18) 0.0268(14) 0.0002(13) 0.0007(16) 0.0384(19)
C28 0.0342(15) 0.064(2) 0.093(3) -0.023(2) -0.0095(17) -0.0035(15)
C26 0.0297(15) 0.070(2) 0.096(3) 0.003(2) -0.0064(16) -0.0118(15)
C27 0.0449(19) 0.056(2) 0.123(4) -0.003(2) -0.012(2) -0.0181(16)
C32 0.063(4) 0.133(6) 0.032(2) 0.005(4) -0.001(2) -0.023(4)
C30 0.046(5) 0.115(5) 0.049(3) 0.003(3) -0.011(3) -0.022(4)
C34 0.053(4) 0.074(4) 0.044(3) -0.001(3) -0.002(2) 0.007(3)
C33 0.075(4) 0.094(5) 0.051(3) -0.005(3) -0.001(3) 0.011(4)
C31 0.070(4) 0.132(7) 0.046(3) 0.006(4) 0.000(3) -0.037(4)
C35 0.028(4) 0.096(3) 0.0310(15) 0.0052(17) -0.0100(17) -0.004(3)
C36 0.046(5) 0.115(5) 0.049(3) 0.003(3) -0.011(3) -0.022(4)
C37 0.070(4) 0.132(7) 0.046(3) 0.006(4) 0.000(3) -0.037(4)
C38 0.063(4) 0.133(6) 0.032(2) 0.005(4) -0.001(2) -0.023(4)
C39 0.075(4) 0.094(5) 0.051(3) -0.005(3) -0.001(3) 0.011(4)
C40 0.053(4) 0.074(4) 0.044(3) -0.001(3) -0.002(2) 0.007(3)

loop_
_atom_type_symbol
_atom_type_description
_atom_type_scat_dispersion_real
_atom_type_scat_dispersion_imag
_atom_type_scat_source
C C 0.0181 0.0091 'International Tables Vol C Tables 4.2.6.8 and 6.1.1.4'
H H 0.0000 0.0000 'International Tables Vol C Tables 4.2.6.8 and 6.1.1.4'
N N 0.0311 0.0180 'International Tables Vol C Tables 4.2.6.8 and 6.1.1.4'
O O 0.0492 0.0322 'International Tables Vol C Tables 4.2.6.8 and 6.1.1.4'
Cl Cl 0.3639 0.7018 'International Tables Vol C Tables 4.2.6.8 and 6.1.1.4'

loop_
_geom_angle_atom_site_label_1
_geom_angle_atom_site_label_2
_geom_angle_atom_site_label_3
_geom_angle
_geom_angle_site_symmetry_1
_geom_angle_site_symmetry_3
_geom_angle_publ_flag
C20 N3 C21 122.5(2) . . ?
C20 N3 H3 117(2) . . ?
C21 N3 H3 121(2) . . ?
C16 N2 C15 120.0(2) . . ?
C16 N2 H2 119(3) . . ?
C15 N2 H2 121(3) . . ?
C7 N1 H1 120.2 . . ?
C7 N1 C8 119.5(2) . . ?
C8 N1 H1 120.2 . . ?
C19 C19 H19 119.0 5_666 . ?
C19 C19 C20 121.9(3) 5_666 . ?
C20 C19 H19 119.0 . . ?
O3 C20 N3 123.3(2) . . ?
O3 C20 C19 122.3(2) . . ?
N3 C20 C19 114.3(2) . . ?
O2 C16 N2 123.2(2) . . ?
O2 C16 C17 119.4(2) . . ?
N2 C16 C17 117.5(2) . . ?
C13 C12 C15 119.2(2) . . ?
C13 C12 C11 119.1(2) . . ?
C11 C12 C15 121.7(2) . . ?
C16 C17 C18 122.9(2) . . ?
C16 C17 C4 130.8(2) . 5_666 ?
C16 C17 C2 121.7(2) . 5_666 ?
C18 C17 C4 89.97(18) . 5_666 ?
C18 C17 C2 90.21(19) . 5_666 ?
C4 C17 C2 90.0(2) 5_666 5_666 ?
C12 C13 H13 119.7 . . ?
C12 C13 C14 120.6(3) . . ?
C14 C13 H13 119.7 . . ?
N3 C21 H21A 109.7 . . ?
N3 C21 H21B 109.7 . . ?
N3 C21 C22 109.9(2) . . ?
H21A C21 H21B 108.2 . . ?
C22 C21 H21A 109.7 . . ?
C22 C21 H21B 109.7 . . ?
C18 C1 C6 89.0(2) 5_666 . ?
C2 C1 C18 90.02(19) . 5_666 ?
C2 C1 C6 90.2(2) . . ?
C7 C1 C18 120.7(2) . 5_666 ?
C7 C1 C2 130.5(2) . . ?
C7 C1 C6 124.7(2) . . ?
N2 C15 C12 114.2(2) . . ?
N2 C15 H15A 108.7 . . ?
N2 C15 H15B 108.7 . . ?
C12 C15 H15A 108.7 . . ?
C12 C15 H15B 108.7 . . ?
H15A C15 H15B 107.6 . . ?
C12 C11 H11 119.7 . . ?
C10 C11 C12 120.6(3) . . ?
C10 C11 H11 119.7 . . ?
C17 C18 C1 90.27(19) . 5_666 ?
C17 C18 H18 125.0 . . ?
C17 C18 C43 90.49(18) . 5_666 ?
C1 C18 H18 125.0 5_666 . ?
C43 C18 C1 90.5(2) 5_666 5_666 ?
C43 C18 H18 125.0 5_666 . ?
C17 C4 H4 125.5 5_666 . ?
C43 C4 C17 89.57(18) . 5_666 ?
C43 C4 H4 125.5 . . ?
C3 C4 C17 89.6(2) . 5_666 ?
C3 C4 H4 125.5 . . ?
C3 C4 C43 90.0(2) . . ?
C10 C9 C8 120.1(3) . . ?
C14 C9 C10 119.2(3) . . ?
C14 C9 C8 120.7(3) . . ?
C18 C43 C4 89.97(18) 5_666 . ?
C18 C43 H43 125.3 5_666 . ?
C4 C43 H43 125.3 . . ?
C6 C43 C18 89.9(2) . 5_666 ?
C6 C43 C4 90.0(2) . . ?
C6 C43 H43 125.3 . . ?
C17 C2 H2A 125.6 5_666 . ?
C1 C2 C17 89.50(19) . 5_666 ?
C1 C2 H2A 125.6 . . ?
C3 C2 C17 89.4(2) . 5_666 ?
C3 C2 C1 89.8(2) . . ?
C3 C2 H2A 125.6 . . ?
C11 C10 H10 119.9 . . ?
C9 C10 C11 120.3(3) . . ?
C9 C10 H10 119.9 . . ?
O1 C7 N1 121.2(3) . . ?
O1 C7 C1 119.2(2) . . ?
N1 C7 C1 119.6(2) . . ?
C4 C3 C2 90.9(2) . . ?
C4 C3 H3A 125.0 . . ?
C4 C3 C6 89.7(2) . . ?
C2 C3 H3A 125.0 . . ?
C2 C3 C6 90.5(2) . . ?
C6 C3 H3A 125.0 . . ?
C13 C14 H14 119.9 . . ?
C9 C14 C13 120.2(3) . . ?
C9 C14 H14 119.9 . . ?
C1 C6 H6 125.1 . . ?
C43 C6 C1 90.6(2) . . ?
C43 C6 C3 90.3(2) . . ?
C43 C6 H6 125.1 . . ?
C3 C6 C1 89.5(2) . . ?
C3 C6 H6 125.1 . . ?
C21 C22 H22 106.3 . . ?
C21 C22 H22A 107.7 . . ?
C21 C22 C23 111.8(2) . . ?
C21 C22 C29 115.4(16) . . ?
C21 C22 C35 108.6(7) . . ?
C23 C22 H22 106.3 . . ?
C23 C22 H22A 107.7 . . ?
C23 C22 C29 110.1(16) . . ?
C29 C22 H22 106.3 . . ?
C35 C22 H22A 107.7 . . ?
C35 C22 C23 113.2(6) . . ?
C24 C23 C22 119.1(3) . . ?
C24 C23 C28 117.9(3) . . ?
C28 C23 C22 122.9(3) . . ?
C30 C29 C22 109.5(9) . . ?
C34 C29 C22 140.0(16) . . ?
C34 C29 C30 108.9(14) . . ?
C23 C24 H24 119.2 . . ?
C23 C24 C25 121.6(4) . . ?
C25 C24 H24 119.2 . . ?
C24 C25 H25 119.9 . . ?
C26 C25 C24 120.3(3) . . ?
C26 C25 H25 119.9 . . ?
N1 C8 C9 112.3(2) . . ?
N1 C8 H8A 109.2 . . ?
N1 C8 H8B 109.2 . . ?
C9 C8 H8A 109.2 . . ?
C9 C8 H8B 109.2 . . ?
H8A C8 H8B 107.9 . . ?
C23 C28 H28 119.9 . . ?
C27 C28 C23 120.1(4) . . ?
C27 C28 H28 119.9 . . ?
C25 C26 H26 119.9 . . ?
C27 C26 C25 120.2(3) . . ?
C27 C26 H26 119.9 . . ?
C28 C27 H27 120.0 . . ?
C26 C27 C28 119.9(4) . . ?
C26 C27 H27 120.0 . . ?
C33 C32 H32 120.6 . . ?
C33 C32 C31 118.8(12) . . ?
C31 C32 H32 120.6 . . ?
C29 C30 H30 115.7 . . ?
C29 C30 C31 128.6(17) . . ?
C31 C30 H30 115.7 . . ?
C29 C34 H34 116.9 . . ?
C29 C34 C33 126.3(13) . . ?
C33 C34 H34 116.9 . . ?
C32 C33 H33 120.7 . . ?
C34 C33 C32 118.7(13) . . ?
C34 C33 H33 120.7 . . ?
C32 C31 C30 116.5(15) . . ?
C32 C31 H31 121.8 . . ?
C30 C31 H31 121.8 . . ?
C36 C35 C22 119.0(4) . . ?
C40 C35 C22 120.0(5) . . ?
C40 C35 C36 120.9(6) . . ?
C35 C36 H36 119.8 . . ?
C35 C36 C37 120.3(7) . . ?
C37 C36 H36 119.8 . . ?
C36 C37 H37 120.5 . . ?
C38 C37 C36 119.1(6) . . ?
C38 C37 H37 120.5 . . ?
C37 C38 H38 120.0 . . ?
C37 C38 C39 120.0(6) . . ?
C39 C38 H38 120.0 . . ?
C38 C39 H39 119.3 . . ?
C38 C39 C40 121.3(6) . . ?
C40 C39 H39 119.3 . . ?
C35 C40 C39 118.1(5) . . ?
C35 C40 H40 120.9 . . ?
C39 C40 H40 120.9 . . ?

loop_
_geom_bond_atom_site_label_1
_geom_bond_atom_site_label_2
_geom_bond_distance
_geom_bond_site_symmetry_2
_geom_bond_publ_flag
O2 C16 1.233(3) . ?
O3 C20 1.245(3) . ?
N3 C20 1.335(3) . ?
N3 C21 1.459(3) . ?
N3 H3 0.955(18) . ?
N2 C16 1.332(3) . ?
N2 C15 1.453(3) . ?
N2 H2 0.957(19) . ?
O1 C7 1.239(3) . ?
N1 H1 0.8800 . ?
N1 C7 1.327(4) . ?
N1 C8 1.472(4) . ?
C19 C19 1.329(5) 5_666 ?
C19 H19 0.9500 . ?
C19 C20 1.480(3) . ?
C16 C17 1.493(3) . ?
C12 C13 1.380(4) . ?
C12 C15 1.514(3) . ?
C12 C11 1.391(4) . ?
C17 C18 1.556(3) . ?
C17 C4 1.576(3) 5_666 ?
C17 C2 1.579(4) 5_666 ?
C13 H13 0.9500 . ?
C13 C14 1.395(4) . ?
C21 H21A 0.9900 . ?
C21 H21B 0.9900 . ?
C21 C22 1.514(4) . ?
C1 C18 1.571(4) 5_666 ?
C1 C2 1.569(3) . ?
C1 C7 1.488(4) . ?
C1 C6 1.574(4) . ?
C15 H15A 0.9900 . ?
C15 H15B 0.9900 . ?
C11 H11 0.9500 . ?
C11 C10 1.389(4) . ?
C18 H18 1.0000 . ?
C18 C43 1.564(3) 5_666 ?
C4 H4 1.0000 . ?
C4 C43 1.569(4) . ?
C4 C3 1.565(4) . ?
C9 C10 1.388(5) . ?
C9 C14 1.388(5) . ?
C9 C8 1.513(4) . ?
C43 H43 1.0000 . ?
C43 C6 1.556(4) . ?
C2 H2A 1.0000 . ?
C2 C3 1.566(4) . ?
C10 H10 0.9500 . ?
C3 H3A 1.0000 . ?
C3 C6 1.568(4) . ?
C14 H14 0.9500 . ?
C6 H6 1.0000 . ?
C22 H22 1.0000 . ?
C22 H22A 1.0000 . ?
C22 C23 1.525(4) . ?
C22 C29 1.531(13) . ?
C22 C35 1.525(6) . ?
C23 C24 1.362(5) . ?
C23 C28 1.423(5) . ?
C29 C30 1.377(3) . ?
C29 C34 1.377(3) . ?
C24 H24 0.9500 . ?
C24 C25 1.382(5) . ?
C25 H25 0.9500 . ?
C25 C26 1.376(6) . ?
C8 H8A 0.9900 . ?
C8 H8B 0.9900 . ?
C28 H28 0.9500 . ?
C28 C27 1.392(5) . ?
C26 H26 0.9500 . ?
C26 C27 1.365(6) . ?
C27 H27 0.9500 . ?
C32 H32 0.9500 . ?
C32 C33 1.377(3) . ?
C32 C31 1.377(3) . ?
C30 H30 0.9500 . ?
C30 C31 1.377(3) . ?
C34 H34 0.9500 . ?
C34 C33 1.377(3) . ?
C33 H33 0.9500 . ?
C31 H31 0.9500 . ?
C35 C36 1.377(3) . ?
C35 C40 1.377(3) . ?
C36 H36 0.9500 . ?
C36 C37 1.378(3) . ?
C37 H37 0.9500 . ?
C37 C38 1.377(3) . ?
C38 H38 0.9500 . ?
C38 C39 1.377(3) . ?
C39 H39 0.9500 . ?
C39 C40 1.378(3) . ?
C40 H40 0.9500 . ?

loop_
_geom_torsion_atom_site_label_1
_geom_torsion_atom_site_label_2
_geom_torsion_atom_site_label_3
_geom_torsion_atom_site_label_4
_geom_torsion
_geom_torsion_site_symmetry_1
_geom_torsion_site_symmetry_2
_geom_torsion_site_symmetry_3
_geom_torsion_site_symmetry_4
_geom_torsion_publ_flag
O2 C16 C17 C18 -29.3(4) . . . . ?
O2 C16 C17 C4 -153.2(3) . . . 5_666 ?
O2 C16 C17 C2 84.5(3) . . . 5_666 ?
N3 C21 C22 C23 179.2(2) . . . . ?
N3 C21 C22 C29 -53.9(10) . . . . ?
N3 C21 C22 C35 -55.2(4) . . . . ?
N2 C16 C17 C18 152.6(2) . . . . ?
N2 C16 C17 C4 28.7(4) . . . 5_666 ?
N2 C16 C17 C2 -93.6(3) . . . 5_666 ?
C19 C19 C20 O3 -6.7(4) 5_666 . . . ?
C19 C19 C20 N3 172.4(3) 5_666 . . . ?
C20 N3 C21 C22 140.1(3) . . . . ?
C16 N2 C15 C12 -76.5(3) . . . . ?
C16 C17 C18 C1 128.6(2) . . . 5_666 ?
C16 C17 C18 C43 -140.9(2) . . . 5_666 ?
C12 C13 C14 C9 -0.6(4) . . . . ?
C12 C11 C10 C9 0.6(4) . . . . ?
C17 C4 C43 C18 -0.2(2) 5_666 . . 5_666 ?
C17 C4 C43 C6 -90.1(2) 5_666 . . . ?
C17 C4 C3 C2 -0.43(19) 5_666 . . . ?
C17 C4 C3 C6 90.1(2) 5_666 . . . ?
C17 C2 C3 C4 0.43(19) 5_666 . . . ?
C17 C2 C3 C6 -89.3(2) 5_666 . . . ?
C13 C12 C15 N2 154.2(2) . . . . ?
C13 C12 C11 C10 -0.8(4) . . . . ?
C21 N3 C20 O3 4.6(4) . . . . ?
C21 N3 C20 C19 -174.5(2) . . . . ?
C21 C22 C23 C24 -149.3(3) . . . . ?
C21 C22 C23 C28 26.2(4) . . . . ?
C21 C22 C29 C30 114(2) . . . . ?
C21 C22 C29 C34 -49(5) . . . . ?
C21 C22 C35 C36 105.0(13) . . . . ?
C21 C22 C35 C40 -77.9(14) . . . . ?
C1 C2 C3 C4 89.9(2) . . . . ?
C1 C2 C3 C6 0.2(2) . . . . ?
C15 N2 C16 O2 -1.3(4) . . . . ?
C15 N2 C16 C17 176.8(2) . . . . ?
C15 C12 C13 C14 179.1(2) . . . . ?
C15 C12 C11 C10 -179.1(2) . . . . ?
C11 C12 C13 C14 0.8(4) . . . . ?
C11 C12 C15 N2 -27.5(3) . . . . ?
C18 C1 C2 C17 0.23(18) 5_666 . . 5_666 ?
C18 C1 C2 C3 -89.2(2) 5_666 . . . ?
C18 C1 C7 O1 59.5(4) 5_666 . . . ?
C18 C1 C7 N1 -119.1(3) 5_666 . . . ?
C18 C1 C6 C43 -0.08(19) 5_666 . . . ?
C18 C1 C6 C3 90.3(2) 5_666 . . . ?
C18 C43 C6 C1 0.08(19) 5_666 . . . ?
C18 C43 C6 C3 -89.4(2) 5_666 . . . ?
C4 C17 C18 C1 -90.3(2) 5_666 . . 5_666 ?
C4 C17 C18 C43 0.2(2) 5_666 . . 5_666 ?
C4 C43 C6 C1 90.04(19) . . . . ?
C4 C43 C6 C3 0.5(2) . . . . ?
C4 C3 C6 C1 -91.2(2) . . . . ?
C4 C3 C6 C43 -0.5(2) . . . . ?
C43 C4 C3 C2 -90.00(19) . . . . ?
C43 C4 C3 C6 0.5(2) . . . . ?
C2 C17 C18 C1 -0.23(19) 5_666 . . 5_666 ?
C2 C17 C18 C43 90.24(19) 5_666 . . 5_666 ?
C2 C1 C7 O1 -179.9(3) . . . . ?
C2 C1 C7 N1 1.5(5) . . . . ?
C2 C1 C6 C43 -90.1(2) . . . . ?
C2 C1 C6 C3 0.2(2) . . . . ?
C2 C3 C6 C1 -0.2(2) . . . . ?
C2 C3 C6 C43 90.4(2) . . . . ?
C10 C9 C14 C13 0.4(4) . . . . ?
C10 C9 C8 N1 87.6(4) . . . . ?
C7 N1 C8 C9 -178.3(3) . . . . ?
C7 C1 C2 C17 -132.1(3) . . . 5_666 ?
C7 C1 C2 C3 138.5(3) . . . . ?
C7 C1 C6 C43 127.5(3) . . . . ?
C7 C1 C6 C3 -142.2(3) . . . . ?
C3 C4 C43 C18 89.4(2) . . . 5_666 ?
C3 C4 C43 C6 -0.5(2) . . . . ?
C14 C9 C10 C11 -0.4(4) . . . . ?
C14 C9 C8 N1 -93.0(4) . . . . ?
C6 C1 C2 C17 89.2(2) . . . 5_666 ?
C6 C1 C2 C3 -0.2(2) . . . . ?
C6 C1 C7 O1 -53.2(5) . . . . ?
C6 C1 C7 N1 128.2(3) . . . . ?
C22 C23 C24 C25 176.9(3) . . . . ?
C22 C23 C28 C27 -175.2(4) . . . . ?
C22 C29 C30 C31 177.2(18) . . . . ?
C22 C29 C34 C33 177(4) . . . . ?
C22 C35 C36 C37 -179.5(9) . . . . ?
C22 C35 C40 C39 177.3(10) . . . . ?
C23 C22 C29 C30 -118(2) . . . . ?
C23 C22 C29 C34 79(5) . . . . ?
C23 C22 C35 C36 -130.2(12) . . . . ?
C23 C22 C35 C40 46.9(16) . . . . ?
C23 C24 C25 C26 -1.1(6) . . . . ?
C23 C28 C27 C26 -2.1(7) . . . . ?
C29 C22 C23 C24 81.0(11) . . . . ?
C29 C22 C23 C28 -103.4(11) . . . . ?
C29 C30 C31 C32 13(3) . . . . ?
C29 C34 C33 C32 -13(4) . . . . ?
C24 C23 C28 C27 0.4(6) . . . . ?
C24 C25 C26 C27 -0.7(7) . . . . ?
C25 C26 C27 C28 2.2(7) . . . . ?
C8 N1 C7 O1 -1.5(6) . . . . ?
C8 N1 C7 C1 177.1(3) . . . . ?
C8 C9 C10 C11 178.9(3) . . . . ?
C8 C9 C14 C13 -178.9(3) . . . . ?
C28 C23 C24 C25 1.2(5) . . . . ?
C30 C29 C34 C33 14(4) . . . . ?
C34 C29 C30 C31 -14(5) . . . . ?
C33 C32 C31 C30 -9(2) . . . . ?
C31 C32 C33 C34 9(3) . . . . ?
C35 C22 C23 C24 87.7(6) . . . . ?
C35 C22 C23 C28 -96.8(6) . . . . ?
C35 C36 C37 C38 0.9(14) . . . . ?
C36 C35 C40 C39 -6(2) . . . . ?
C36 C37 C38 C39 -2.7(11) . . . . ?
C37 C38 C39 C40 0.4(11) . . . . ?
C38 C39 C40 C35 3.8(13) . . . . ?
C40 C35 C36 C37 3(2) . . . . ?

loop_
_smtbx_masks_void_nr
_smtbx_masks_void_average_x
_smtbx_masks_void_average_y
_smtbx_masks_void_average_z
_smtbx_masks_void_volume
_smtbx_masks_void_count_electrons
_smtbx_masks_void_content
1 0.250 0.250 -0.339 736.8 200.9 '4 CHCl3'
2 0.250 0.750 -0.770 260.2 129.9 '2 CHCl3'
3 0.750 0.750 -0.506 736.8 200.9 '4 CHCl3'
4 0.750 0.250 -0.870 260.2 129.9 '2 CHCl3'
